data_7701046
loop_
_publ_author_name
'Zhang, Xian'
'Xiao, Yi'
'Wang, Ruiqi'
'Fu, Pengxiang'
'Zheng, Chong'
'Huang, Fuqiang'

_publ_section_title
;
 Synthesis, crystal structures and optical properties of
 noncentrosymmetric oxysulfides AeGeS<sub>2</sub>O (Ae = Sr, Ba).
;
_journal_issue 39
_journal_name_full 'Dalton transactions (Cambridge, England : 2003)'
_journal_page_first 14662
_journal_page_last 14668
_journal_paper_doi 10.1039/c9dt02780g
_journal_volume 48
_journal_year 2019
_chemical_formula_sum 'Ba Ge O S2'
_chemical_formula_weight 290.06
_space_group_crystal_system orthorhombic
_space_group_IT_number 19
_space_group_name_Hall 'P 2ac 2ab'
_space_group_name_H-M_alt 'P 21 21 21'
_symmetry_space_group_name_Hall 'P 2ac 2ab'
_symmetry_space_group_name_H-M 'P 21 21 21'
_audit_creation_method SHELXL-2014/7
_audit_update_record
;
2019-05-31 deposited with the CCDC.    2019-09-04 downloaded from the CCDC.
;
_cell_angle_alpha 90
_cell_angle_beta 90
_cell_angle_gamma 90
_cell_formula_units_Z 4
_cell_length_a 4.84411(12)
_cell_length_b 8.41328(19)
_cell_length_c 12.0451(3)
_cell_measurement_reflns_used 926
_cell_measurement_temperature 293(2)
_cell_measurement_theta_max 30.043
_cell_measurement_theta_min 4.216
_cell_volume 490.90(2)
_computing_structure_refinement 'SHELXL-2014/7 (Sheldrick, 2014)'
_diffrn_ambient_temperature 293(2)
_diffrn_measured_fraction_theta_full 1.000
_diffrn_measured_fraction_theta_max 0.964
_diffrn_measurement_device_type 'SuperNova, Dual, Cu at zero, Atlas'
_diffrn_radiation_type MoK\a
_diffrn_radiation_wavelength 0.71073
_diffrn_reflns_av_R_equivalents 0.0377
_diffrn_reflns_av_unetI/netI 0.0171
_diffrn_reflns_Laue_measured_fraction_full 1.000
_diffrn_reflns_Laue_measured_fraction_max 0.964
_diffrn_reflns_limit_h_max 6
_diffrn_reflns_limit_h_min -6
_diffrn_reflns_limit_k_max 11
_diffrn_reflns_limit_k_min -11
_diffrn_reflns_limit_l_max 16
_diffrn_reflns_limit_l_min -16
_diffrn_reflns_number 12246
_diffrn_reflns_point_group_measured_fraction_full 1.000
_diffrn_reflns_point_group_measured_fraction_max 0.962
_diffrn_reflns_theta_full 25.242
_diffrn_reflns_theta_max 30.344
_diffrn_reflns_theta_min 2.953
_diffrn_source 'SuperNova (Mo) X-ray Source'
_exptl_absorpt_coefficient_mu 14.770
_exptl_absorpt_correction_T_max 0.238
_exptl_absorpt_correction_T_min 0.087
_exptl_absorpt_correction_type multi-scan
_exptl_absorpt_process_details
;
CrysalisPro, Agilent Technologies,
Version 1.171.36.32(release 02-08-2013 CrysAlis171 .NET)
(compiled Aug 2 2013,16:46:58)
Empirical absorption correction using spherical harmonics,
 implemented in SCALE3 ABSPACK scaling algorithm.
;
_exptl_crystal_colour transparent
_exptl_crystal_density_diffrn 3.925
_exptl_crystal_description needle
_exptl_crystal_F_000 448
_exptl_crystal_size_max 0.3
_exptl_crystal_size_mid 0.15
_exptl_crystal_size_min 0.1
_refine_diff_density_max 0.670
_refine_diff_density_min -0.595
_refine_diff_density_rms 0.124
_refine_ls_abs_structure_details
;
 Refined as an inversion twin.
;
_refine_ls_abs_structure_Flack 0.003(14)
_refine_ls_extinction_coef 0.0233(6)
_refine_ls_extinction_expression Fc^*^=kFc[1+0.001xFc^2^\l^3^/sin(2\q)]^-1/4^
_refine_ls_extinction_method 'SHELXL-2014/7 (Sheldrick 2014'
_refine_ls_goodness_of_fit_ref 1.175
_refine_ls_hydrogen_treatment undef
_refine_ls_matrix_type full
_refine_ls_number_parameters 48
_refine_ls_number_reflns 1362
_refine_ls_number_restraints 0
_refine_ls_restrained_S_all 1.175
_refine_ls_R_factor_all 0.0120
_refine_ls_R_factor_gt 0.0120
_refine_ls_shift/su_max 0.002
_refine_ls_shift/su_mean 0.000
_refine_ls_structure_factor_coef Fsqd
_refine_ls_weighting_details 'w=1/[\s^2^(Fo^2^)+(0.0104P)^2^+0.1583P] where P=(Fo^2^+2Fc^2^)/3'
_refine_ls_weighting_scheme calc
_refine_ls_wR_factor_gt 0.0264
_refine_ls_wR_factor_ref 0.0264
_reflns_Friedel_coverage 0.662
_reflns_Friedel_fraction_full 1.000
_reflns_Friedel_fraction_max 0.959
_reflns_number_gt 1357
_reflns_number_total 1362
_reflns_threshold_expression 'I > 2\s(I)'
_cod_data_source_file c9dt02780g1.cif
_cod_data_source_block BaGeSO
_cod_depositor_comments 'Adding full bibliography for 7701046--7701047.cif.'
_cod_database_code 7701046
_shelx_shelxl_version_number 2014/7
_shelx_space_group_comment
;
The symmetry employed for this shelxl refinement is uniquely defined
by the following loop, which should always be used as a source of
symmetry information in preference to the above space-group names.
They are only intended as comments.
;

loop_
_space_group_symop_operation_xyz
'x, y, z'
'-x+1/2, -y, z+1/2'
'-x, y+1/2, -z+1/2'
'x+1/2, -y+1/2, -z'

loop_
_atom_site_label
_atom_site_type_symbol
_atom_site_fract_x
_atom_site_fract_y
_atom_site_fract_z
_atom_site_U_iso_or_equiv
_atom_site_adp_type
_atom_site_occupancy
_atom_site_site_symmetry_order
_atom_site_calc_flag
Ba Ba 0.09607(3) -0.08011(2) 0.65128(2) 0.01139(7) Uani 1 1 d
Ge Ge 0.26206(6) 0.33459(3) 0.56862(2) 0.00663(8) Uani 1 1 d
S1 S 0.40982(16) 0.24754(9) 0.72660(6) 0.01142(15) Uani 1 1 d
S2 S 0.08934(16) -0.43185(9) 0.54448(7) 0.01399(15) Uani 1 1 d
O O 0.5137(4) 0.3175(2) 0.46147(18) 0.0093(4) Uani 1 1 d

loop_
_atom_site_aniso_label
_atom_site_aniso_U_11
_atom_site_aniso_U_22
_atom_site_aniso_U_33
_atom_site_aniso_U_23
_atom_site_aniso_U_13
_atom_site_aniso_U_12
Ba 0.01071(10) 0.00837(9) 0.01508(10) 0.00390(7) -0.00285(7) -0.00107(7)
Ge 0.00703(14) 0.00629(14) 0.00658(14) -0.00033(10) 0.00041(11) -0.00052(12)
S1 0.0127(3) 0.0135(3) 0.0080(3) 0.0008(3) -0.0027(3) -0.0025(3)
S2 0.0143(3) 0.0071(3) 0.0206(4) -0.0031(3) -0.0023(3) 0.0031(3)
O 0.0088(9) 0.0084(9) 0.0107(9) 0.0025(8) 0.0028(8) 0.0005(8)

loop_
_atom_type_symbol
_atom_type_description
_atom_type_scat_dispersion_real
_atom_type_scat_dispersion_imag
_atom_type_scat_source
O O 0.0106 0.0060 'International Tables Vol C Tables 4.2.6.8 and 6.1.1.4'
S S 0.1246 0.1234 'International Tables Vol C Tables 4.2.6.8 and 6.1.1.4'
Ge Ge 0.1547 1.8001 'International Tables Vol C Tables 4.2.6.8 and 6.1.1.4'
Ba Ba -0.3244 2.2819 'International Tables Vol C Tables 4.2.6.8 and 6.1.1.4'

loop_
_geom_angle_atom_site_label_1
_geom_angle_atom_site_label_2
_geom_angle_atom_site_label_3
_geom_angle
_geom_angle_site_symmetry_1
_geom_angle_site_symmetry_3
O Ba S1 137.91(5) 4_456 3_646
O Ba S1 120.15(5) 4_456 3_546
S1 Ba S1 99.08(2) 3_646 3_546
O Ba S2 124.36(5) 4_456 .
S1 Ba S2 76.85(2) 3_646 .
S1 Ba S2 76.13(2) 3_546 .
O Ba S1 60.35(5) 4_456 .
S1 Ba S1 84.596(8) 3_646 .
S1 Ba S1 127.469(15) 3_546 .
S2 Ba S1 152.47(2) . .
O Ba S2 73.71(5) 4_456 4_546
S1 Ba S2 78.57(2) 3_646 4_546
S1 Ba S2 151.619(19) 3_546 4_546
S2 Ba S2 75.81(2) . 4_546
S1 Ba S2 80.743(19) . 4_546
O Ba S2 60.47(5) 4_456 4_446
S1 Ba S2 151.82(2) 3_646 4_446
S1 Ba S2 77.291(19) 3_546 4_446
S2 Ba S2 75.155(18) . 4_446
S1 Ba S2 120.088(19) . 4_446
S2 Ba S2 91.48(2) 4_546 4_446
O Ba Ge 26.32(5) 4_456 .
S1 Ba Ge 113.044(16) 3_646 .
S1 Ba Ge 135.493(15) 3_546 .
S2 Ba Ge 139.143(16) . .
S1 Ba Ge 35.296(14) . .
S2 Ba Ge 68.274(14) 4_546 .
S2 Ba Ge 86.715(14) 4_446 .
O Ba Ge 25.82(5) 4_456 4_456
S1 Ba Ge 155.952(15) 3_646 4_456
S1 Ba Ge 104.176(14) 3_546 4_456
S2 Ba Ge 102.739(15) . 4_456
S1 Ba Ge 86.094(14) . 4_456
S2 Ba Ge 78.076(15) 4_546 4_456
S2 Ba Ge 34.801(13) 4_446 4_456
Ge Ba Ge 51.932(6) . 4_456
O Ba Ge 122.72(5) 4_456 3_546
S1 Ba Ge 81.276(15) 3_646 3_546
S1 Ba Ge 34.034(14) 3_546 3_546
S2 Ba Ge 99.982(16) . 3_546
S1 Ba Ge 97.057(14) . 3_546
S2 Ba Ge 159.839(15) 4_546 3_546
S2 Ba Ge 106.660(14) 4_446 3_546
Ge Ba Ge 120.387(8) . 3_546
Ge Ba Ge 121.923(5) 4_456 3_546
O Ge O 104.78(5) . 4_456
O Ge S2 103.98(7) . 1_565
O Ge S2 111.28(7) 4_456 1_565
O Ge S1 112.58(7) . .
O Ge S1 99.11(7) 4_456 .
S2 Ge S1 123.80(3) 1_565 .
O Ge Ba 105.45(7) . .
O Ge Ba 40.46(7) 4_456 .
S2 Ge Ba 143.90(2) 1_565 .
S1 Ge Ba 61.16(2) . .
O Ge Ba 39.91(7) . 4_556
O Ge Ba 122.88(7) 4_456 4_556
S2 Ge Ba 64.38(2) 1_565 4_556
S1 Ge Ba 132.04(2) . 4_556
Ba Ge Ba 143.552(9) . 4_556
O Ge Ba 162.88(7) . 3_556
O Ge Ba 90.45(7) 4_456 3_556
S2 Ge Ba 76.94(2) 1_565 3_556
S1 Ge Ba 56.11(2) . 3_556
Ba Ge Ba 80.978(6) . 3_556
Ba Ge Ba 135.462(8) 4_556 3_556
Ge S1 Ba 120.34(3) . 3_656
Ge S1 Ba 89.86(3) . 3_556
Ba S1 Ba 99.08(2) 3_656 3_556
Ge S1 Ba 83.55(2) . .
Ba S1 Ba 150.00(3) 3_656 .
Ba S1 Ba 98.81(2) 3_556 .
Ge S2 Ba 141.11(3) 1_545 .
Ge S2 Ba 113.47(3) 1_545 4_446
Ba S2 Ba 105.04(2) . 4_446
Ge S2 Ba 80.82(2) 1_545 4_546
Ba S2 Ba 103.98(2) . 4_546
Ba S2 Ba 91.48(2) 4_446 4_546
Ge O Ge 131.54(12) . 4_556
Ge O Ba 114.28(10) . 4_556
Ge O Ba 113.22(10) 4_556 4_556

loop_
_geom_bond_atom_site_label_1
_geom_bond_atom_site_label_2
_geom_bond_distance
_geom_bond_site_symmetry_2
Ba O 2.624(2) 4_456
Ba S1 3.1616(8) 3_646
Ba S1 3.2049(8) 3_546
Ba S2 3.2270(8) .
Ba S1 3.2760(8) .
Ba S2 3.3584(8) 4_546
Ba S2 3.4052(8) 4_446
Ba Ge 3.7163(3) .
Ba Ge 3.7283(3) 4_456
Ba Ge 3.8611(3) 3_546
Ge O 1.781(2) .
Ge O 1.793(2) 4_456
Ge S2 2.1554(8) 1_565
Ge S1 2.1610(8) .
Ge Ba 3.7282(3) 4_556
Ge Ba 3.8611(3) 3_556
S1 Ba 3.1616(8) 3_656
S1 Ba 3.2050(8) 3_556
S2 Ge 2.1554(8) 1_545
S2 Ba 3.3584(8) 4_446
S2 Ba 3.4051(8) 4_546
O Ge 1.793(2) 4_556
O Ba 2.624(2) 4_556
